data_4130035
loop_
_publ_author_name
'Liu, Chun'
'Oblak, E. Zachary'
'Vander Wal, Mark N.'
'Dilger, Andrew K.'
'Almstead, Danielle K.'
'MacMillan, David W. C.'

_publ_section_title
;
 Oxy-Allyl Cation Catalysis: An Enantioselective Electrophilic Activation
 Mode.
;
_journal_issue 7
_journal_name_full 'Journal of the American Chemical Society'
_journal_page_first 2134
_journal_page_last 2137
_journal_paper_doi 10.1021/jacs.5b13041
_journal_volume 138
_journal_year 2016
_chemical_absolute_configuration ad
_chemical_formula_sum 'C21 H20 Br N O2'
_chemical_formula_weight 398.29
_chemical_name_common ZO-1-21
_space_group_crystal_system monoclinic
_space_group_IT_number 5
_space_group_name_Hall 'I 2y'
_space_group_name_H-M_alt 'I 1 2 1'
_atom_sites_solution_hydrogens geom
_atom_sites_solution_primary direct
_atom_sites_solution_secondary difmap
_audit_creation_method SHELXL-2014/7
_cell_angle_alpha 90
_cell_angle_beta 95.999(9)
_cell_angle_gamma 90
_cell_formula_units_Z 8
_cell_length_a 22.756(3)
_cell_length_b 5.9048(8)
_cell_length_c 27.030(3)
_cell_measurement_reflns_used 120
_cell_measurement_temperature 100(2)
_cell_measurement_theta_max 27.6006
_cell_measurement_theta_min 5.5445
_cell_volume 3612.1(8)
_computing_cell_refinement 'APEX2 v2013.4-1 (Bruker AXS)'
_computing_data_collection 'Bruker Instrument Service (Bruker AXS Inc.)'
_computing_structure_refinement 'SHELXL-2014/7 (Sheldrick, 2014)'
_computing_structure_solution 'SHELXL-2014 (Sheldrick, 2014)'
_diffrn_ambient_temperature 100(2)
_diffrn_measured_fraction_theta_full 0.995
_diffrn_measured_fraction_theta_max 0.995
_diffrn_measurement_device_type 'Bruker Apex II CCD'
_diffrn_radiation_type MoK\a
_diffrn_radiation_wavelength 0.71073
_diffrn_reflns_av_R_equivalents 0.0634
_diffrn_reflns_av_unetI/netI 0.0747
_diffrn_reflns_Laue_measured_fraction_full 0.995
_diffrn_reflns_Laue_measured_fraction_max 0.995
_diffrn_reflns_limit_h_max 38
_diffrn_reflns_limit_h_min -38
_diffrn_reflns_limit_k_max 9
_diffrn_reflns_limit_k_min -10
_diffrn_reflns_limit_l_max 45
_diffrn_reflns_limit_l_min -45
_diffrn_reflns_number 37316
_diffrn_reflns_point_group_measured_fraction_full 0.923
_diffrn_reflns_point_group_measured_fraction_max 0.884
_diffrn_reflns_theta_full 25.242
_diffrn_reflns_theta_max 37.132
_diffrn_reflns_theta_min 3.343
_diffrn_source 'fine focus tube'
_exptl_absorpt_coefficient_mu 2.290
_exptl_absorpt_correction_T_max 0.83
_exptl_absorpt_correction_T_min 0.63
_exptl_absorpt_correction_type multi-scan
_exptl_absorpt_process_details 'SADABS V2008/1 (Bruker AXS)'
_exptl_crystal_density_diffrn 1.465
_exptl_crystal_density_method 'not measured'
_exptl_crystal_description rod
_exptl_crystal_F_000 1632
_exptl_crystal_size_max 0.360
_exptl_crystal_size_mid 0.120
_exptl_crystal_size_min 0.080
_refine_diff_density_max 1.002
_refine_diff_density_min -0.428
_refine_diff_density_rms 0.079
_refine_ls_abs_structure_details
;
 Flack x determined using 3623 quotients [(I+)-(I-)]/[(I+)+(I-)]
 (Parsons, Flack and Wagner, Acta Cryst. B69 (2013) 249-259).
;
_refine_ls_abs_structure_Flack 0.001(4)
_refine_ls_extinction_method none
_refine_ls_goodness_of_fit_ref 0.867
_refine_ls_hydrogen_treatment constr
_refine_ls_matrix_type full
_refine_ls_number_parameters 453
_refine_ls_number_reflns 16336
_refine_ls_number_restraints 1
_refine_ls_restrained_S_all 0.867
_refine_ls_R_factor_all 0.0562
_refine_ls_R_factor_gt 0.0338
_refine_ls_shift/su_max 0.003
_refine_ls_shift/su_mean 0.000
_refine_ls_structure_factor_coef Fsqd
_refine_ls_weighting_details 'w=1/[\s^2^(Fo^2^)+(0.0230P)^2^] where P=(Fo^2^+2Fc^2^)/3'
_refine_ls_weighting_scheme calc
_refine_ls_wR_factor_gt 0.0634
_refine_ls_wR_factor_ref 0.0666
_reflns_Friedel_coverage 0.652
_reflns_Friedel_fraction_full 0.835
_reflns_Friedel_fraction_max 0.755
_reflns_number_gt 11440
_reflns_number_total 16336
_reflns_threshold_expression 'I > 2\s(I)'
_cod_data_source_file ja5b13041_si_002.cif
_cod_data_source_block mo_PDJTL2_0m
_cod_original_sg_symbol_H-M 'I 2'
_cod_database_code 4130035
_shelx_shelxl_version_number 2014/7
_shelx_space_group_comment
;
The symmetry employed for this shelxl refinement is uniquely defined
by the following loop, which should always be used as a source of
symmetry information in preference to the above space-group names.
They are only intended as comments.
;

loop_
_space_group_symop_operation_xyz
'x, y, z'
'-x, y, -z'
'x+1/2, y+1/2, z+1/2'
'-x+1/2, y+1/2, -z+1/2'

loop_
_atom_site_label
_atom_site_type_symbol
_atom_site_fract_x
_atom_site_fract_y
_atom_site_fract_z
_atom_site_U_iso_or_equiv
_atom_site_adp_type
_atom_site_occupancy
_atom_site_site_symmetry_order
_atom_site_calc_flag
_atom_site_refinement_flags_posn
_atom_site_refinement_flags_adp
Br1 Br 0.12407(2) 0.00185(3) 0.24433(2) 0.01948(6) Uani 1 1 d . .
O1 O 0.31628(7) 0.7524(3) 0.36919(6) 0.0284(3) Uani 1 1 d . .
O2 O 0.30842(6) 0.4885(3) 0.42846(5) 0.0212(3) Uani 1 1 d . .
N1 N 0.44983(8) 0.1742(3) 0.35500(6) 0.0202(3) Uani 1 1 d . .
C2 C 0.19618(9) 0.0929(3) 0.33466(7) 0.0182(4) Uani 1 1 d . .
H2 H 0.1833 -0.0511 0.3449 0.022 Uiso 1 1 calc R U
C3 C 0.23546(8) 0.2203(3) 0.36604(7) 0.0186(4) Uani 1 1 d . .
H3 H 0.2500 0.1627 0.3978 0.022 Uiso 1 1 calc R U
C4 C 0.25367(8) 0.4343(3) 0.35092(7) 0.0161(4) Uani 1 1 d . .
C5 C 0.23228(8) 0.5167(4) 0.30427(7) 0.0177(4) Uani 1 1 d . .
H5 H 0.2443 0.6622 0.2942 0.021 Uiso 1 1 calc R U
C6 C 0.19358(8) 0.3890(3) 0.27219(7) 0.0166(4) Uani 1 1 d . .
H6 H 0.1795 0.4443 0.2401 0.020 Uiso 1 1 calc R U
C7 C 0.29636(8) 0.5765(4) 0.38273(8) 0.0188(4) Uani 1 1 d . .
C8 C 0.35305(9) 0.6003(4) 0.46268(8) 0.0224(4) Uani 1 1 d . .
H8 H 0.3626 0.7554 0.4510 0.027 Uiso 1 1 calc R U
C9 C 0.33064(10) 0.6048(5) 0.51366(9) 0.0313(6) Uani 1 1 d . .
H9A H 0.2878 0.6385 0.5108 0.038 Uiso 1 1 calc R U
H9B H 0.3519 0.7205 0.5352 0.038 Uiso 1 1 calc R U
C10 C 0.34299(11) 0.3678(5) 0.53466(9) 0.0357(6) Uani 1 1 d . .
H10A H 0.3061 0.2775 0.5323 0.043 Uiso 1 1 calc R U
H10B H 0.3592 0.3764 0.5700 0.043 Uiso 1 1 calc R U
C11 C 0.38812(11) 0.2586(4) 0.50352(9) 0.0320(5) Uani 1 1 d . .
H11A H 0.3698 0.1324 0.4833 0.038 Uiso 1 1 calc R U
H11B H 0.4223 0.1990 0.5253 0.038 Uiso 1 1 calc R U
C12 C 0.40788(9) 0.4481(4) 0.46973(7) 0.0213(4) Uani 1 1 d . .
H12 H 0.4396 0.5359 0.4897 0.026 Uiso 1 1 calc R U
C13 C 0.43236(8) 0.3726(3) 0.42331(7) 0.0176(4) Uani 1 1 d . .
C14 C 0.48009(8) 0.4788(4) 0.40097(6) 0.0162(4) Uani 1 1 d . .
C15 C 0.51489(9) 0.6728(3) 0.41201(8) 0.0193(4) Uani 1 1 d . .
H15 H 0.5083 0.7666 0.4394 0.023 Uiso 1 1 calc R U
C16 C 0.55874(9) 0.7240(4) 0.38218(8) 0.0234(4) Uani 1 1 d . .
H16 H 0.5823 0.8552 0.3892 0.028 Uiso 1 1 calc R U
C17 C 0.56928(9) 0.5859(4) 0.34158(8) 0.0263(5) Uani 1 1 d . .
H17 H 0.6007 0.6230 0.3225 0.032 Uiso 1 1 calc R U
C18 C 0.53503(9) 0.3982(4) 0.32889(8) 0.0237(4) Uani 1 1 d . .
H18 H 0.5416 0.3072 0.3010 0.028 Uiso 1 1 calc R U
C19 C 0.49017(8) 0.3473(3) 0.35886(7) 0.0182(4) Uani 1 1 d . .
C20 C 0.44417(10) 0.0000(5) 0.31665(7) 0.0248(4) Uani 1 1 d . .
H20A H 0.4161 -0.1155 0.3253 0.037 Uiso 1 1 calc R U
H20B H 0.4828 -0.0703 0.3142 0.037 Uiso 1 1 calc R U
H20C H 0.4299 0.0685 0.2846 0.037 Uiso 1 1 calc R U
C21 C 0.41554(9) 0.1904(4) 0.39367(7) 0.0214(4) Uani 1 1 d . .
H21 H 0.3844 0.0892 0.3992 0.026 Uiso 1 1 calc R U
C39 C 0.17611(8) 0.1788(3) 0.28829(7) 0.0151(3) Uani 1 1 d . .
Br2 Br 0.37460(2) -0.02417(3) 0.75722(2) 0.02320(7) Uani 1 1 d . .
O3 O 0.17942(7) 0.6650(3) 0.61672(6) 0.0274(3) Uani 1 1 d . .
O4 O 0.18799(6) 0.3721(3) 0.56419(5) 0.0174(3) Uani 1 1 d . .
N2 N 0.04753(7) 0.1375(3) 0.64926(6) 0.0206(3) Uani 1 1 d . .
C1 C -0.03274(9) 0.3965(4) 0.67335(8) 0.0230(4) Uani 1 1 d . .
H1 H -0.0394 0.3206 0.7032 0.028 Uiso 1 1 calc R U
C22 C 0.32062(8) 0.1300(3) 0.71088(7) 0.0167(4) Uani 1 1 d . .
C23 C 0.30148(8) 0.0264(3) 0.66585(7) 0.0177(4) Uani 1 1 d . .
H23 H 0.3157 -0.1196 0.6583 0.021 Uiso 1 1 calc R U
C24 C 0.26139(8) 0.1381(3) 0.63187(7) 0.0169(4) Uani 1 1 d . .
H24 H 0.2477 0.0680 0.6012 0.020 Uiso 1 1 calc R U
C25 C 0.24140(8) 0.3540(3) 0.64312(7) 0.0153(3) Uani 1 1 d . .
C26 C 0.26103(8) 0.4543(4) 0.68856(7) 0.0172(4) Uani 1 1 d . .
H26 H 0.2472 0.6007 0.6961 0.021 Uiso 1 1 calc R U
C27 C 0.30053(9) 0.3431(3) 0.72287(8) 0.0188(4) Uani 1 1 d . .
H27 H 0.3136 0.4113 0.7539 0.023 Uiso 1 1 calc R U
C28 C 0.19911(8) 0.4821(4) 0.60754(7) 0.0175(3) Uani 1 1 d . .
C29 C 0.14448(8) 0.4705(4) 0.52694(7) 0.0182(4) Uani 1 1 d . .
H29 H 0.1390 0.6361 0.5327 0.022 Uiso 1 1 calc R U
C30 C 0.16483(9) 0.4244(4) 0.47597(9) 0.0250(5) Uani 1 1 d . .
H30A H 0.2083 0.4064 0.4786 0.030 Uiso 1 1 calc R U
H30B H 0.1535 0.5512 0.4530 0.030 Uiso 1 1 calc R U
C31 C 0.13402(11) 0.2039(4) 0.45697(9) 0.0308(5) Uani 1 1 d . .
H31A H 0.1081 0.2322 0.4258 0.037 Uiso 1 1 calc R U
H31B H 0.1636 0.0878 0.4504 0.037 Uiso 1 1 calc R U
C32 C 0.09780(10) 0.1254(4) 0.49784(9) 0.0271(5) Uani 1 1 d . .
H32A H 0.1200 0.0128 0.5195 0.032 Uiso 1 1 calc R U
H32B H 0.0602 0.0565 0.4835 0.032 Uiso 1 1 calc R U
C33 C 0.08623(8) 0.3403(3) 0.52716(7) 0.0178(4) Uani 1 1 d . .
H33 H 0.0552 0.4290 0.5066 0.021 Uiso 1 1 calc R U
C34 C 0.06415(8) 0.3004(3) 0.57659(7) 0.0166(4) Uani 1 1 d . .
C35 C 0.02007(8) 0.4307(3) 0.59865(7) 0.0144(4) Uani 1 1 d . .
C36 C -0.01212(8) 0.6275(3) 0.58467(7) 0.0191(4) Uani 1 1 d . .
H36 H -0.0050 0.7082 0.5555 0.023 Uiso 1 1 calc R U
C37 C -0.05416(9) 0.7015(4) 0.61411(8) 0.0247(4) Uani 1 1 d . .
H37 H -0.0763 0.8341 0.6049 0.030 Uiso 1 1 calc R U
C38 C -0.06493(10) 0.5850(4) 0.65737(9) 0.0269(5) Uani 1 1 d . .
H38 H -0.0952 0.6374 0.6762 0.032 Uiso 1 1 calc R U
C40 C 0.01028(8) 0.3214(3) 0.64355(7) 0.0175(4) Uani 1 1 d . .
C41 C 0.05054(10) -0.0250(5) 0.68973(8) 0.0291(5) Uani 1 1 d . .
H41A H 0.0710 0.0434 0.7198 0.044 Uiso 1 1 calc R U
H41B H 0.0722 -0.1596 0.6807 0.044 Uiso 1 1 calc R U
H41C H 0.0104 -0.0684 0.6961 0.044 Uiso 1 1 calc R U
C42 C 0.07917(8) 0.1253(3) 0.60887(7) 0.0198(4) Uani 1 1 d . .
H42 H 0.1075 0.0117 0.6039 0.024 Uiso 1 1 calc R U

loop_
_atom_site_aniso_label
_atom_site_aniso_U_11
_atom_site_aniso_U_22
_atom_site_aniso_U_33
_atom_site_aniso_U_23
_atom_site_aniso_U_13
_atom_site_aniso_U_12
Br1 0.02167(10) 0.01753(13) 0.01812(9) -0.00150(10) -0.00317(7) -0.00493(9)
O1 0.0304(8) 0.0240(8) 0.0295(9) -0.0006(6) -0.0033(7) -0.0102(6)
O2 0.0186(6) 0.0275(7) 0.0172(6) -0.0054(7) 0.0001(5) -0.0089(6)
N1 0.0239(9) 0.0183(8) 0.0177(8) -0.0020(6) -0.0011(6) -0.0004(6)
C2 0.0207(9) 0.0177(9) 0.0162(9) -0.0007(7) 0.0017(7) -0.0046(7)
C3 0.0210(10) 0.0210(9) 0.0136(9) -0.0014(7) 0.0004(7) -0.0026(7)
C4 0.0147(8) 0.0183(8) 0.0156(9) -0.0042(6) 0.0031(7) -0.0015(6)
C5 0.0193(9) 0.0154(10) 0.0193(9) -0.0024(8) 0.0055(7) -0.0028(8)
C6 0.0180(9) 0.0168(8) 0.0148(9) 0.0003(7) 0.0011(7) -0.0006(7)
C7 0.0145(9) 0.0223(9) 0.0201(10) -0.0078(8) 0.0035(7) -0.0027(7)
C8 0.0179(9) 0.0282(11) 0.0210(10) -0.0088(8) 0.0009(7) -0.0084(8)
C9 0.0229(11) 0.0470(15) 0.0245(12) -0.0151(11) 0.0048(9) -0.0122(10)
C10 0.0367(14) 0.0506(16) 0.0210(12) -0.0041(11) 0.0087(10) -0.0231(12)
C11 0.0390(14) 0.0366(13) 0.0208(11) 0.0077(9) 0.0053(9) -0.0084(11)
C12 0.0204(9) 0.0287(11) 0.0147(9) -0.0026(7) 0.0010(7) -0.0090(8)
C13 0.0171(9) 0.0212(9) 0.0142(9) 0.0002(7) 0.0001(7) -0.0041(7)
C14 0.0159(8) 0.0186(10) 0.0134(8) 0.0022(8) -0.0014(6) -0.0020(8)
C15 0.0185(9) 0.0207(9) 0.0173(9) 0.0011(7) -0.0041(7) -0.0018(7)
C16 0.0189(10) 0.0284(11) 0.0217(10) 0.0079(8) -0.0035(8) -0.0057(8)
C17 0.0175(10) 0.0385(12) 0.0233(11) 0.0098(9) 0.0040(8) -0.0002(9)
C18 0.0213(10) 0.0330(11) 0.0170(10) 0.0024(8) 0.0025(8) 0.0061(9)
C19 0.0181(9) 0.0218(9) 0.0143(9) 0.0011(7) -0.0014(7) 0.0025(7)
C20 0.0338(11) 0.0210(10) 0.0177(9) -0.0040(11) -0.0061(8) 0.0063(11)
C21 0.0225(10) 0.0228(10) 0.0180(10) 0.0003(7) -0.0018(8) -0.0053(8)
C39 0.0142(8) 0.0160(8) 0.0152(9) -0.0033(6) 0.0020(6) -0.0015(6)
Br2 0.02349(11) 0.02192(17) 0.02252(11) 0.00099(11) -0.00547(8) 0.00499(9)
O3 0.0318(9) 0.0189(7) 0.0295(9) -0.0026(6) -0.0057(7) 0.0054(6)
O4 0.0141(6) 0.0201(7) 0.0173(7) 0.0006(5) -0.0026(5) 0.0029(5)
N2 0.0241(9) 0.0192(8) 0.0177(8) 0.0053(6) -0.0024(6) -0.0012(7)
C1 0.0238(10) 0.0307(11) 0.0150(9) -0.0031(8) 0.0045(8) -0.0092(8)
C22 0.0146(8) 0.0194(9) 0.0160(9) 0.0024(7) 0.0006(7) 0.0004(7)
C23 0.0188(8) 0.0141(9) 0.0199(9) 0.0008(7) 0.0011(7) 0.0019(7)
C24 0.0171(9) 0.0168(8) 0.0166(9) -0.0010(7) 0.0010(7) -0.0017(7)
C25 0.0140(8) 0.0157(8) 0.0165(9) 0.0021(6) 0.0032(7) -0.0015(7)
C26 0.0174(9) 0.0148(10) 0.0193(9) -0.0008(7) 0.0012(7) -0.0009(7)
C27 0.0204(9) 0.0169(9) 0.0190(10) -0.0006(7) 0.0009(7) -0.0005(7)
C28 0.0144(8) 0.0171(9) 0.0208(9) 0.0024(9) 0.0005(6) -0.0022(8)
C29 0.0151(8) 0.0184(9) 0.0203(9) 0.0045(8) -0.0023(6) 0.0011(7)
C30 0.0158(9) 0.0379(13) 0.0212(11) 0.0040(9) 0.0020(8) -0.0032(8)
C31 0.0300(12) 0.0363(13) 0.0275(12) -0.0085(10) 0.0090(9) -0.0023(10)
C32 0.0300(11) 0.0248(11) 0.0275(12) -0.0096(9) 0.0084(9) -0.0052(9)
C33 0.0137(8) 0.0214(9) 0.0179(9) -0.0002(7) 0.0006(7) 0.0013(7)
C34 0.0141(8) 0.0171(8) 0.0181(9) 0.0003(7) -0.0011(7) -0.0006(7)
C35 0.0131(8) 0.0168(10) 0.0131(8) 0.0004(6) 0.0004(7) -0.0023(6)
C36 0.0196(9) 0.0194(9) 0.0173(9) -0.0014(7) -0.0029(7) -0.0010(7)
C37 0.0227(10) 0.0249(10) 0.0255(11) -0.0068(8) -0.0015(8) 0.0044(8)
C38 0.0233(11) 0.0311(11) 0.0270(11) -0.0103(9) 0.0062(9) -0.0020(9)
C40 0.0162(9) 0.0199(9) 0.0157(9) -0.0008(7) -0.0008(7) -0.0056(7)
C41 0.0397(12) 0.0232(11) 0.0220(10) 0.0080(11) -0.0085(9) -0.0092(11)
C42 0.0174(9) 0.0187(9) 0.0222(10) -0.0001(7) -0.0032(7) 0.0032(7)

loop_
_atom_type_symbol
_atom_type_description
_atom_type_scat_dispersion_real
_atom_type_scat_dispersion_imag
_atom_type_scat_source
C C 0.0033 0.0016 'International Tables Vol C Tables 4.2.6.8 and 6.1.1.4'
H H 0.0000 0.0000 'International Tables Vol C Tables 4.2.6.8 and 6.1.1.4'
Br Br -0.2901 2.4595 'International Tables Vol C Tables 4.2.6.8 and 6.1.1.4'
N N 0.0061 0.0033 'International Tables Vol C Tables 4.2.6.8 and 6.1.1.4'
O O 0.0106 0.0060 'International Tables Vol C Tables 4.2.6.8 and 6.1.1.4'

loop_
_geom_angle_atom_site_label_1
_geom_angle_atom_site_label_2
_geom_angle_atom_site_label_3
_geom_angle
C7 O2 C8 118.07(16)
C19 N1 C21 108.67(17)
C19 N1 C20 126.13(19)
C21 N1 C20 125.19(18)
C39 C2 C3 119.03(18)
C39 C2 H2 120.5
C3 C2 H2 120.5
C2 C3 C4 120.07(18)
C2 C3 H3 120.0
C4 C3 H3 120.0
C5 C4 C3 119.52(18)
C5 C4 C7 118.14(18)
C3 C4 C7 122.33(18)
C4 C5 C6 120.9(2)
C4 C5 H5 119.5
C6 C5 H5 119.5
C39 C6 C5 118.23(18)
C39 C6 H6 120.9
C5 C6 H6 120.9
O1 C7 O2 124.46(18)
O1 C7 C4 123.7(2)
O2 C7 C4 111.82(17)
O2 C8 C9 107.81(16)
O2 C8 C12 108.51(17)
C9 C8 C12 104.09(18)
O2 C8 H8 112.0
C9 C8 H8 112.0
C12 C8 H8 112.0
C8 C9 C10 104.8(2)
C8 C9 H9A 110.8
C10 C9 H9A 110.8
C8 C9 H9B 110.8
C10 C9 H9B 110.8
H9A C9 H9B 108.9
C9 C10 C11 106.81(19)
C9 C10 H10A 110.4
C11 C10 H10A 110.4
C9 C10 H10B 110.4
C11 C10 H10B 110.4
H10A C10 H10B 108.6
C10 C11 C12 105.8(2)
C10 C11 H11A 110.6
C12 C11 H11A 110.6
C10 C11 H11B 110.6
C12 C11 H11B 110.6
H11A C11 H11B 108.7
C13 C12 C8 116.15(17)
C13 C12 C11 116.02(18)
C8 C12 C11 102.43(17)
C13 C12 H12 107.2
C8 C12 H12 107.2
C11 C12 H12 107.2
C21 C13 C14 105.86(18)
C21 C13 C12 128.24(18)
C14 C13 C12 125.89(17)
C15 C14 C19 118.81(17)
C15 C14 C13 134.26(18)
C19 C14 C13 106.92(18)
C16 C15 C14 118.68(19)
C16 C15 H15 120.7
C14 C15 H15 120.7
C15 C16 C17 121.4(2)
C15 C16 H16 119.3
C17 C16 H16 119.3
C18 C17 C16 121.46(19)
C18 C17 H17 119.3
C16 C17 H17 119.3
C17 C18 C19 117.1(2)
C17 C18 H18 121.4
C19 C18 H18 121.4
N1 C19 C18 129.71(19)
N1 C19 C14 107.85(18)
C18 C19 C14 122.44(19)
N1 C20 H20A 109.5
N1 C20 H20B 109.5
H20A C20 H20B 109.5
N1 C20 H20C 109.5
H20A C20 H20C 109.5
H20B C20 H20C 109.5
N1 C21 C13 110.68(18)
N1 C21 H21 124.7
C13 C21 H21 124.7
C2 C39 C6 122.23(17)
C2 C39 Br1 119.33(14)
C6 C39 Br1 118.42(14)
C28 O4 C29 117.60(15)
C42 N2 C40 108.69(16)
C42 N2 C41 125.34(18)
C40 N2 C41 125.88(19)
C38 C1 C40 117.1(2)
C38 C1 H1 121.4
C40 C1 H1 121.4
C27 C22 C23 121.48(18)
C27 C22 Br2 119.20(15)
C23 C22 Br2 119.32(14)
C22 C23 C24 119.52(18)
C22 C23 H23 120.2
C24 C23 H23 120.2
C23 C24 C25 119.65(18)
C23 C24 H24 120.2
C25 C24 H24 120.2
C26 C25 C24 119.83(18)
C26 C25 C28 118.55(18)
C24 C25 C28 121.62(17)
C27 C26 C25 120.88(19)
C27 C26 H26 119.6
C25 C26 H26 119.6
C26 C27 C22 118.62(19)
C26 C27 H27 120.7
C22 C27 H27 120.7
O3 C28 O4 125.03(18)
O3 C28 C25 123.35(18)
O4 C28 C25 111.57(17)
O4 C29 C30 107.76(16)
O4 C29 C33 108.82(15)
C30 C29 C33 105.00(16)
O4 C29 H29 111.7
C30 C29 H29 111.7
C33 C29 H29 111.7
C29 C30 C31 106.35(17)
C29 C30 H30A 110.5
C31 C30 H30A 110.5
C29 C30 H30B 110.5
C31 C30 H30B 110.5
H30A C30 H30B 108.7
C32 C31 C30 106.14(18)
C32 C31 H31A 110.5
C30 C31 H31A 110.5
C32 C31 H31B 110.5
C30 C31 H31B 110.5
H31A C31 H31B 108.7
C31 C32 C33 105.03(18)
C31 C32 H32A 110.7
C33 C32 H32A 110.7
C31 C32 H32B 110.7
C33 C32 H32B 110.7
H32A C32 H32B 108.8
C34 C33 C29 117.01(16)
C34 C33 C32 115.06(17)
C29 C33 C32 102.58(16)
C34 C33 H33 107.2
C29 C33 H33 107.2
C32 C33 H33 107.2
C42 C34 C35 106.07(17)
C42 C34 C33 127.05(18)
C35 C34 C33 126.79(17)
C36 C35 C40 118.98(18)
C36 C35 C34 134.13(18)
C40 C35 C34 106.88(17)
C37 C36 C35 118.76(19)
C37 C36 H36 120.6
C35 C36 H36 120.6
C36 C37 C38 121.3(2)
C36 C37 H37 119.4
C38 C37 H37 119.4
C1 C38 C37 121.7(2)
C1 C38 H38 119.2
C37 C38 H38 119.2
N2 C40 C1 130.06(19)
N2 C40 C35 107.83(17)
C1 C40 C35 122.06(19)
N2 C41 H41A 109.5
N2 C41 H41B 109.5
H41A C41 H41B 109.5
N2 C41 H41C 109.5
H41A C41 H41C 109.5
H41B C41 H41C 109.5
N2 C42 C34 110.50(17)
N2 C42 H42 124.7
C34 C42 H42 124.7

loop_
_geom_bond_atom_site_label_1
_geom_bond_atom_site_label_2
_geom_bond_distance
Br1 C39 1.9004(18)
O1 C7 1.205(3)
O2 C7 1.343(3)
O2 C8 1.458(2)
N1 C19 1.371(3)
N1 C21 1.371(3)
N1 C20 1.457(3)
C2 C39 1.385(3)
C2 C3 1.388(3)
C2 H2 0.9500
C3 C4 1.404(3)
C3 H3 0.9500
C4 C5 1.391(3)
C4 C7 1.488(3)
C5 C6 1.392(3)
C5 H5 0.9500
C6 C39 1.387(3)
C6 H6 0.9500
C8 C9 1.519(3)
C8 C12 1.533(3)
C8 H8 1.0000
C9 C10 1.525(4)
C9 H9A 0.9900
C9 H9B 0.9900
C10 C11 1.536(4)
C10 H10A 0.9900
C10 H10B 0.9900
C11 C12 1.541(3)
C11 H11A 0.9900
C11 H11B 0.9900
C12 C13 1.493(3)
C12 H12 1.0000
C13 C21 1.372(3)
C13 C14 1.440(3)
C14 C15 1.407(3)
C14 C19 1.416(3)
C15 C16 1.380(3)
C15 H15 0.9500
C16 C17 1.408(3)
C16 H16 0.9500
C17 C18 1.378(3)
C17 H17 0.9500
C18 C19 1.400(3)
C18 H18 0.9500
C20 H20A 0.9800
C20 H20B 0.9800
C20 H20C 0.9800
C21 H21 0.9500
Br2 C22 1.8932(18)
O3 C28 1.205(2)
O4 C28 1.341(2)
O4 C29 1.457(2)
N2 C42 1.371(3)
N2 C40 1.376(3)
N2 C41 1.451(3)
C1 C38 1.377(3)
C1 C40 1.403(3)
C1 H1 0.9500
C22 C27 1.389(3)
C22 C23 1.391(3)
C23 C24 1.391(3)
C23 H23 0.9500
C24 C25 1.398(3)
C24 H24 0.9500
C25 C26 1.394(3)
C25 C28 1.493(3)
C26 C27 1.387(3)
C26 H26 0.9500
C27 H27 0.9500
C29 C30 1.523(3)
C29 C33 1.533(3)
C29 H29 1.0000
C30 C31 1.541(3)
C30 H30A 0.9900
C30 H30B 0.9900
C31 C32 1.518(3)
C31 H31A 0.9900
C31 H31B 0.9900
C32 C33 1.533(3)
C32 H32A 0.9900
C32 H32B 0.9900
C33 C34 1.494(3)
C33 H33 1.0000
C34 C42 1.373(3)
C34 C35 1.442(3)
C35 C36 1.404(3)
C35 C40 1.413(3)
C36 C37 1.378(3)
C36 H36 0.9500
C37 C38 1.400(3)
C37 H37 0.9500
C38 H38 0.9500
C41 H41A 0.9800
C41 H41B 0.9800
C41 H41C 0.9800
C42 H42 0.9500

loop_
_geom_torsion_atom_site_label_1
_geom_torsion_atom_site_label_2
_geom_torsion_atom_site_label_3
_geom_torsion_atom_site_label_4
_geom_torsion
C39 C2 C3 C4 0.9(3)
C2 C3 C4 C5 -0.3(3)
C2 C3 C4 C7 -179.07(18)
C3 C4 C5 C6 -0.7(3)
C7 C4 C5 C6 178.14(17)
C4 C5 C6 C39 1.0(3)
C8 O2 C7 O1 -6.4(3)
C8 O2 C7 C4 175.43(16)
C5 C4 C7 O1 -4.8(3)
C3 C4 C7 O1 173.96(19)
C5 C4 C7 O2 173.34(17)
C3 C4 C7 O2 -7.9(3)
C7 O2 C8 C9 138.48(19)
C7 O2 C8 C12 -109.36(19)
O2 C8 C9 C10 79.5(2)
C12 C8 C9 C10 -35.7(2)
C8 C9 C10 C11 17.0(2)
C9 C10 C11 C12 8.0(2)
O2 C8 C12 C13 53.0(2)
C9 C8 C12 C13 167.66(17)
O2 C8 C12 C11 -74.5(2)
C9 C8 C12 C11 40.2(2)
C10 C11 C12 C13 -156.96(18)
C10 C11 C12 C8 -29.4(2)
C8 C12 C13 C21 -85.1(3)
C11 C12 C13 C21 35.3(3)
C8 C12 C13 C14 95.8(2)
C11 C12 C13 C14 -143.7(2)
C21 C13 C14 C15 177.9(2)
C12 C13 C14 C15 -3.0(4)
C21 C13 C14 C19 -1.4(2)
C12 C13 C14 C19 177.83(19)
C19 C14 C15 C16 -1.9(3)
C13 C14 C15 C16 179.0(2)
C14 C15 C16 C17 -0.4(3)
C15 C16 C17 C18 2.2(3)
C16 C17 C18 C19 -1.5(3)
C21 N1 C19 C18 178.5(2)
C20 N1 C19 C18 -1.0(3)
C21 N1 C19 C14 -1.0(2)
C20 N1 C19 C14 179.46(18)
C17 C18 C19 N1 179.7(2)
C17 C18 C19 C14 -0.8(3)
C15 C14 C19 N1 -177.88(17)
C13 C14 C19 N1 1.5(2)
C15 C14 C19 C18 2.6(3)
C13 C14 C19 C18 -178.08(18)
C19 N1 C21 C13 0.2(2)
C20 N1 C21 C13 179.67(18)
C14 C13 C21 N1 0.8(2)
C12 C13 C21 N1 -178.40(19)
C3 C2 C39 C6 -0.5(3)
C3 C2 C39 Br1 178.22(15)
C5 C6 C39 C2 -0.5(3)
C5 C6 C39 Br1 -179.19(14)
C27 C22 C23 C24 0.1(3)
Br2 C22 C23 C24 179.41(14)
C22 C23 C24 C25 0.8(3)
C23 C24 C25 C26 -1.0(3)
C23 C24 C25 C28 179.06(17)
C24 C25 C26 C27 0.3(3)
C28 C25 C26 C27 -179.72(17)
C25 C26 C27 C22 0.5(3)
C23 C22 C27 C26 -0.8(3)
Br2 C22 C27 C26 179.94(14)
C29 O4 C28 O3 -6.2(3)
C29 O4 C28 C25 176.21(15)
C26 C25 C28 O3 -2.6(3)
C24 C25 C28 O3 177.37(19)
C26 C25 C28 O4 175.10(17)
C24 C25 C28 O4 -4.9(2)
C28 O4 C29 C30 144.66(17)
C28 O4 C29 C33 -102.00(19)
O4 C29 C30 C31 93.76(19)
C33 C29 C30 C31 -22.1(2)
C29 C30 C31 C32 -1.2(2)
C30 C31 C32 C33 24.1(2)
O4 C29 C33 C34 48.4(2)
C30 C29 C33 C34 163.57(17)
O4 C29 C33 C32 -78.51(19)
C30 C29 C33 C32 36.6(2)
C31 C32 C33 C34 -165.68(17)
C31 C32 C33 C29 -37.5(2)
C29 C33 C34 C42 -85.9(2)
C32 C33 C34 C42 34.7(3)
C29 C33 C34 C35 98.2(2)
C32 C33 C34 C35 -141.3(2)
C42 C34 C35 C36 179.4(2)
C33 C34 C35 C36 -3.9(3)
C42 C34 C35 C40 -1.0(2)
C33 C34 C35 C40 175.70(18)
C40 C35 C36 C37 -3.0(3)
C34 C35 C36 C37 176.6(2)
C35 C36 C37 C38 0.3(3)
C40 C1 C38 C37 -1.9(3)
C36 C37 C38 C1 2.3(3)
C42 N2 C40 C1 176.1(2)
C41 N2 C40 C1 -0.5(3)
C42 N2 C40 C35 -1.4(2)
C41 N2 C40 C35 -178.08(18)
C38 C1 C40 N2 -178.14(19)
C38 C1 C40 C35 -0.9(3)
C36 C35 C40 N2 -178.86(16)
C34 C35 C40 N2 1.5(2)
C36 C35 C40 C1 3.4(3)
C34 C35 C40 C1 -176.30(18)
C40 N2 C42 C34 0.8(2)
C41 N2 C42 C34 177.50(18)
C35 C34 C42 N2 0.1(2)
C33 C34 C42 N2 -176.55(18)
